data_9008397
loop_
_publ_author_name
'Rozhdestvenskaya, I. V.'
'Nikishova, L. V.'
'Lazebnik Yu, D.'
'Lazebnik, K. A.'

_publ_section_title
;The crystal structure of tokkoite and its relation to the structure of
 tinaksite Locality: Murun massif, southwestern Yakutia, Russia Note:
 anisotropic temperature factors taken from ICSD
;
_journal_name_full 'Zeitschrift fur Kristallographie'
_journal_page_first 195
_journal_page_last 204
_journal_volume 189
_journal_year 1989
_chemical_compound_source 'Murun massif, southwestern Yakutia, Russia'
_chemical_formula_sum 'Ca3.43 F0.61 Fe0.15 H1.39 K1.85 Mg0.06 Mn0.08 Na0.15 O19.39 Si7 Ti0.13'
_chemical_name_mineral Tokkoite
_space_group_IT_number 2
_symmetry_space_group_name_Hall '-P 1'
_symmetry_space_group_name_H-M 'P -1'
_cell_angle_alpha 89.92
_cell_angle_beta 99.75
_cell_angle_gamma 92.89
_cell_formula_units_Z 2
_cell_length_a 10.438
_cell_length_b 12.511
_cell_length_c 7.112
_cell_volume 914.152
_database_code_amcsd 0010996
_exptl_crystal_density_diffrn 2.738
_cod_original_formula_sum 'K1.85 Ca3.43 Ti.13 Na.15 Fe.15 Mn.08 Mg.06 Si7 O19.39 F.61 H1.39'
_cod_database_code 9008397

loop_
_space_group_symop_operation_xyz
x,y,z
-x,-y,-z

loop_
_atom_site_aniso_label
_atom_site_aniso_U_11
_atom_site_aniso_U_22
_atom_site_aniso_U_33
_atom_site_aniso_U_12
_atom_site_aniso_U_13
_atom_site_aniso_U_23
K1 0.02179 0.02483 0.06801 -0.00710 0.00481 -0.00139
K2 0.01900 0.02774 0.01444 0.00000 0.00165 -0.00126
Ca1 0.01571 0.02001 0.01102 0.00076 0.00202 0.00317
Ti1 0.01571 0.02001 0.01102 0.00076 0.00202 0.00317
Ca2 0.01697 0.01089 0.01165 0.00532 0.00456 0.00051
Na2 0.01697 0.01089 0.01165 0.00532 0.00456 0.00051
Ca3 0.00912 0.01190 0.00912 -0.00038 -0.00076 -0.00089
Fe3 0.00912 0.01190 0.00912 -0.00038 -0.00076 -0.00089
Mn3 0.00912 0.01190 0.00912 -0.00038 -0.00076 -0.00089
Mg3 0.00912 0.01190 0.00912 -0.00038 -0.00076 -0.00089
Ca4 0.01127 0.00760 0.01153 0.00012 0.00228 0.00114
Fe4 0.01127 0.00760 0.01153 0.00012 0.00228 0.00114
Mn4 0.01127 0.00760 0.01153 0.00012 0.00228 0.00114
Mg4 0.01127 0.00760 0.01153 0.00012 0.00228 0.00114
Si1 0.00899 0.01190 0.01114 0.00266 0.00076 0.00013
Si2 0.01381 0.01064 0.01254 0.00012 0.00393 0.00126
Si3 0.00583 0.01279 0.00899 -0.00012 -0.00076 0.00038
Si4 0.00836 0.01051 0.00861 -0.00025 0.00266 -0.00089
Si5 0.00760 0.01013 0.01153 0.00266 0.00342 -0.00051
Si6 0.01912 0.01127 0.01292 0.00076 0.00430 0.00025
Si7 0.00988 0.01241 0.00481 0.00266 0.00114 0.00139
O2 0.01355 0.01609 0.00823 0.00101 -0.00215 -0.01039
O3 0.01368 0.01152 0.01482 0.00354 0.00177 -0.00240
O4 0.01178 0.01114 0.01583 -0.00507 0.01140 -0.00367
O5 0.02014 0.01432 0.02090 0.00317 -0.00114 0.00570
O6 0.00925 0.01076 0.00671 -0.00519 -0.00380 0.00038
O7 0.00735 0.01647 0.02280 -0.00354 -0.00671 0.01064
O8 0.01659 0.00950 0.01646 -0.00557 -0.00152 0.00544
O9 0.01381 0.00823 0.02026 -0.00405 0.01001 -0.00165
O10 0.01735 0.01355 0.01216 0.00735 0.01114 0.00101
O11 0.00456 0.02407 0.02026 0.00354 0.00177 0.00456
O12 0.03001 0.02014 0.01190 0.01076 0.00190 0.00101
O13 0.03192 0.01672 0.00633 0.00431 0.00393 -0.00063
O14 0.00646 0.01697 0.01570 0.00570 -0.00241 -0.00329
O15 0.01330 0.01444 0.02546 -0.00241 -0.00570 -0.00342
O16 0.00291 0.00988 0.01064 0.00735 0.00418 0.00342
O17 0.01722 0.01076 0.01646 -0.00823 0.00177 -0.00418
O18 0.00773 0.01723 0.00228 0.00203 0.00114 -0.00697
O19 0.01393 0.01089 0.00760 0.00051 0.00367 -0.00076
O-h1 0.03065 0.01102 0.03825 -0.00912 0.00089 0.00570
F20 0.02343 0.03622 0.03318 -0.00088 0.00101 0.00937
O-H20 0.02343 0.03622 0.03318 -0.00088 0.00101 0.00937

loop_
_atom_site_label
_atom_site_fract_x
_atom_site_fract_y
_atom_site_fract_z
_atom_site_occupancy
_atom_site_U_iso_or_equiv
_atom_site_type_symbol
_atom_site_attached_hydrogens
K1 0.31890 0.11550 0.20800 0.85000 0.03546 K 0
K2 0.44190 0.35640 0.73230 1.00000 0.02064 K 0
Ca1 0.02440 -0.11760 -0.11510 0.87000 0.01393 Ca 0
Ti1 0.02440 -0.11760 -0.11510 0.13000 0.01393 Ti 0
Ca2 0.00770 -0.11880 0.37480 0.85000 0.01203 Ca 0
Na2 0.00770 -0.11880 0.37480 0.15000 0.01203 Na 0
Ca3 0.12080 0.58720 -0.09200 0.85500 0.00963 Ca 0
Fe3 0.12080 0.58720 -0.09200 0.07500 0.00963 Fe 0
Mn3 0.12080 0.58720 -0.09200 0.04000 0.00963 Mn 0
Mg3 0.12080 0.58720 -0.09200 0.03000 0.00963 Mg 0
Ca4 0.12410 0.58310 0.40420 0.85500 0.01102 Ca 0
Fe4 0.12410 0.58310 0.40420 0.07500 0.01102 Fe 0
Mn4 0.12410 0.58310 0.40420 0.04000 0.01102 Mn 0
Mg4 0.12410 0.58310 0.40420 0.03000 0.01102 Mg 0
Si1 0.31960 0.80960 0.41910 1.00000 0.01153 Si 0
Si2 0.32410 -0.18910 -0.01040 1.00000 0.01191 Si 0
Si3 0.13550 0.31340 -0.12030 1.00000 0.01039 Si 0
Si4 0.13280 0.31190 0.43470 1.00000 0.00925 Si 0
Si5 0.31780 0.42110 0.20180 1.00000 0.00937 Si 0
Si6 0.28420 -0.01670 0.69490 1.00000 0.01330 Si 0
Si7 0.40100 0.64840 0.72480 1.00000 0.01077 Si 0
O2 0.27780 0.35000 0.00620 1.00000 0.01165 O 0
O3 0.27270 0.34600 0.37160 1.00000 0.01241 O 0
O4 0.47530 0.42740 0.24670 1.00000 0.00836 O 0
O5 0.09360 0.19380 -0.06740 1.00000 0.01976 O 0
O6 0.17300 0.76560 0.39410 1.00000 0.00861 O 0
O7 0.13110 -0.02580 0.65990 1.00000 0.01874 O 0
O8 0.34870 -0.07240 -0.10230 1.00000 0.01760 O 0
O9 0.34280 -0.07430 0.52200 1.00000 0.01267 O 0
O10 0.38110 0.82340 0.22040 1.00000 0.01444 O 0
O11 0.41860 0.72630 0.54260 1.00000 0.01355 O 0
O12 0.42050 0.72770 0.91290 1.00000 0.01836 O 0
O13 0.17140 0.30580 0.66900 1.00000 0.01773 O 0
O14 0.17770 0.76880 -0.06260 1.00000 0.01684 O 0
O15 0.08300 0.19480 0.36460 1.00000 0.01925 O 0
O16 0.03340 0.40520 0.88470 1.00000 0.00760 O 0
O17 0.03150 0.40360 0.37860 1.00000 0.01191 O 0
O18 0.26970 0.57800 0.69450 1.00000 0.01026 O 0
O19 0.26100 0.53520 0.18910 1.00000 0.01254 O 0
O-h1 0.34050 0.10730 0.70220 1.00000 0.02178 O 0
F20 0.10010 0.98100 0.15040 0.61000 0.03002 F 0
O-H20 0.10010 0.98100 0.15040 0.39000 0.03002 O 1
H 0.40300 0.10400 0.73000 1.00000 0.04306 H 0

loop_
_cod_changelog_entry_id
_cod_changelog_entry_author
_cod_changelog_entry_date
_cod_changelog_entry_text
1
;cod-tools version 3.8.0
Id: cif_guess_AMCSD_atom_types 9574 2023-05-10 09:00:05Z saulius
;
2023-05-10T18:51:19+03:00
;Derived atom types and hydrogen counts
from atom names that follow the AMCSD naming convention
(Wat == water, O-H == hydroxyl).
;
2
;cod-tools version 3.10.1
Id: cif_fix_AMCSD_aniso_labels 10200 2024-08-01 14:09:44Z saulius
;
2024-08-02T12:21:12+03:00
;Changed the following '_atom_site_aniso_label' values:
'Oh1' -> 'O-h1'
'OH20' -> 'O-H20'
;

loop_
_cod_related_entry_id
_cod_related_entry_database
_cod_related_entry_code
1 AMCSD 0010996
